data_7230674
loop_
_publ_author_name
'Sun, Li'
'Guo, Rui-Yun'
'Yang, Xiao-Dong'
'Ma, Shuai'
'Zhang, Jie'

_publ_section_title
;
 Vapour-driven crystal-to-crystal transformation showing an interlocking
 switch of the coordination polymer chains between 1D and 3D
;
_journal_issue 24
_journal_name_full CrystEngComm
_journal_page_first 3297
_journal_paper_doi 10.1039/C8CE00591E
_journal_volume 20
_journal_year 2018
_chemical_formula_sum 'C23 H25 Cd Cl2 N3 O4'
_chemical_formula_weight 590.76
_space_group_crystal_system triclinic
_space_group_IT_number 2
_space_group_name_Hall '-P 1'
_space_group_name_H-M_alt 'P -1'
_symmetry_space_group_name_Hall '-P 1'
_symmetry_space_group_name_H-M 'P -1'
_atom_sites_solution_hydrogens geom
_audit_creation_method SHELXL-2017/1
_audit_update_record
;
2018-01-11 deposited with the CCDC.
2018-05-17 downloaded from the CCDC.
;
_cell_angle_alpha 92.174(4)
_cell_angle_beta 99.176(4)
_cell_angle_gamma 103.153(4)
_cell_formula_units_Z 2
_cell_length_a 8.4809(3)
_cell_length_b 12.3920(6)
_cell_length_c 12.8512(6)
_cell_measurement_reflns_used 4329
_cell_measurement_temperature 293(2)
_cell_measurement_theta_max 74.3920
_cell_measurement_theta_min 3.6550
_cell_volume 1294.46(10)
_computing_cell_refinement 'CrysAlisPro, Agilent Technologies,Version 1.171.36.28'
_computing_data_collection 'CrysAlisPro, Agilent Technologies,Version 1.171.36.28'
_computing_data_reduction 'CrysAlisPro, Agilent Technologies,Version 1.171.36.28'
_computing_structure_refinement 'SHELXL-2017/1 (Sheldrick, 2017)'
_computing_structure_solution 'SHELXT 2014/5 (Sheldrick, 2014)'
_diffrn_ambient_temperature 293(2)
_diffrn_measured_fraction_theta_full 0.999
_diffrn_measured_fraction_theta_max 0.961
_diffrn_measurement_device_type 'SuperNova, Dual, Cu at zero, Atlas'
_diffrn_radiation_type CuK\a
_diffrn_radiation_wavelength 1.54178
_diffrn_reflns_av_R_equivalents 0.0547
_diffrn_reflns_av_unetI/netI 0.0635
_diffrn_reflns_Laue_measured_fraction_full 0.999
_diffrn_reflns_Laue_measured_fraction_max 0.961
_diffrn_reflns_limit_h_max 6
_diffrn_reflns_limit_h_min -10
_diffrn_reflns_limit_k_max 15
_diffrn_reflns_limit_k_min -14
_diffrn_reflns_limit_l_max 16
_diffrn_reflns_limit_l_min -14
_diffrn_reflns_number 8815
_diffrn_reflns_point_group_measured_fraction_full 0.999
_diffrn_reflns_point_group_measured_fraction_max 0.961
_diffrn_reflns_theta_full 67.679
_diffrn_reflns_theta_max 74.359
_diffrn_reflns_theta_min 3.494
_exptl_absorpt_coefficient_mu 8.930
_exptl_absorpt_correction_T_max 1.00000
_exptl_absorpt_correction_T_min 0.39661
_exptl_absorpt_correction_type multi-scan
_exptl_crystal_colour colourless
_exptl_crystal_density_diffrn 1.516
_exptl_crystal_description cuboid
_exptl_crystal_F_000 596
_exptl_crystal_size_max 0.82
_exptl_crystal_size_mid 0.73
_exptl_crystal_size_min 0.29
_refine_diff_density_max 1.047
_refine_diff_density_min -1.044
_refine_diff_density_rms 0.127
_refine_ls_extinction_coef 0.0008(3)
_refine_ls_extinction_expression Fc^*^=kFc[1+0.001xFc^2^\l^3^/sin(2\q)]^-1/4^
_refine_ls_extinction_method 'SHELXL-2017/1 (Sheldrick 2017)'
_refine_ls_goodness_of_fit_ref 1.098
_refine_ls_hydrogen_treatment constr
_refine_ls_matrix_type full
_refine_ls_number_parameters 299
_refine_ls_number_reflns 5089
_refine_ls_number_restraints 24
_refine_ls_restrained_S_all 1.110
_refine_ls_R_factor_all 0.0626
_refine_ls_R_factor_gt 0.0549
_refine_ls_shift/su_max 0.001
_refine_ls_shift/su_mean 0.000
_refine_ls_structure_factor_coef Fsqd
_refine_ls_weighting_details 'w=1/[\s^2^(Fo^2^)+(0.0929P)^2^] where P=(Fo^2^+2Fc^2^)/3'
_refine_ls_weighting_scheme calc
_refine_ls_wR_factor_gt 0.1485
_refine_ls_wR_factor_ref 0.1607
_reflns_Friedel_coverage 0.000
_reflns_number_gt 4385
_reflns_number_total 5089
_reflns_threshold_expression 'I > 2\s(I)'
_cod_data_source_file c8ce00591e2.cif
_cod_data_source_block 1
_cod_depositor_comments 'Adding full bibliography for 7230674--7230676.cif.'
_cod_database_code 7230674
_shelx_shelxl_version_number 2017/1
_shelx_space_group_comment
;
The symmetry employed for this shelxl refinement is uniquely defined
by the following loop, which should always be used as a source of
symmetry information in preference to the above space-group names.
They are only intended as comments.
;

loop_
_space_group_symop_operation_xyz
'x, y, z'
'-x, -y, -z'

loop_
_atom_site_label
_atom_site_type_symbol
_atom_site_fract_x
_atom_site_fract_y
_atom_site_fract_z
_atom_site_U_iso_or_equiv
_atom_site_adp_type
_atom_site_occupancy
_atom_site_site_symmetry_order
_atom_site_calc_flag
_atom_site_refinement_flags_posn
_atom_site_refinement_flags_adp
Cd1 Cd 0.98429(4) 0.13584(3) 0.94253(3) 0.03918(16) Uani 1 1 d . .
Cl1 Cl 1.18000(17) 0.28031(12) 1.07135(11) 0.0526(3) Uani 1 1 d . .
Cl2 Cl 0.81448(18) -0.00125(11) 1.05178(13) 0.0518(3) Uani 1 1 d . .
O1 O -0.0638(6) 0.7731(4) 0.2052(3) 0.0616(11) Uani 1 1 d . .
O2 O 0.1205(7) 0.9295(4) 0.2440(4) 0.0720(13) Uani 1 1 d . .
O3 O 0.6934(18) 0.4821(14) 0.6194(12) 0.237(7) Uani 1 1 d . U
N1 N 0.7734(6) 0.2336(4) 0.9263(4) 0.0478(10) Uani 1 1 d . .
N2 N 0.0971(7) 0.7205(5) 0.7589(4) 0.0550(12) Uani 1 1 d . .
N3 N 0.5845(14) 0.3100(15) 0.5384(9) 0.147(5) Uani 1 1 d . .
C1 C 0.6122(8) 0.1850(6) 0.9055(6) 0.0576(15) Uani 1 1 d . .
H1A H 0.579677 0.107997 0.904106 0.069 Uiso 1 1 calc R U
C2 C 0.8179(8) 0.3430(5) 0.9271(5) 0.0533(14) Uani 1 1 d . .
H2A H 0.929201 0.377765 0.942041 0.064 Uiso 1 1 calc R U
C3 C 0.4935(8) 0.2436(6) 0.8863(6) 0.0611(16) Uani 1 1 d . .
H3A H 0.383038 0.206559 0.873278 0.073 Uiso 1 1 calc R U
C4 C 0.7049(8) 0.4080(5) 0.9066(5) 0.0550(14) Uani 1 1 d . .
H4A H 0.740517 0.484724 0.906432 0.066 Uiso 1 1 calc R U
C5 C 0.5379(8) 0.3573(6) 0.8863(5) 0.0573(15) Uani 1 1 d . .
C6 C 0.4026(8) 0.4156(6) 0.8578(5) 0.0596(15) Uani 1 1 d . .
H6A H 0.294452 0.374052 0.842625 0.072 Uiso 1 1 calc R U
C7 C 0.4320(9) 0.5220(6) 0.8537(6) 0.0673(18) Uani 1 1 d . .
H7A H 0.540797 0.562176 0.870566 0.081 Uiso 1 1 calc R U
C8 C 0.3047(9) 0.5842(6) 0.8241(5) 0.0605(16) Uani 1 1 d . .
C9 C 0.1402(10) 0.5414(6) 0.7870(6) 0.0678(18) Uani 1 1 d . .
H9A H 0.097310 0.465029 0.783439 0.081 Uiso 1 1 calc R U
C10 C 0.3610(9) 0.6991(6) 0.8311(6) 0.0635(17) Uani 1 1 d . .
H10A H 0.471056 0.731722 0.857193 0.076 Uiso 1 1 calc R U
C11 C 0.0353(9) 0.6119(6) 0.7541(5) 0.0616(16) Uani 1 1 d . .
H11A H -0.075990 0.582300 0.729264 0.074 Uiso 1 1 calc R U
C12 C 0.2547(8) 0.7641(6) 0.7998(5) 0.0588(15) Uani 1 1 d . .
H12A H 0.293158 0.841011 0.807075 0.071 Uiso 1 1 calc R U
C13 C -0.0087(10) 0.7939(7) 0.7141(5) 0.069(2) Uani 1 1 d . .
H13A H 0.024608 0.865831 0.753859 0.083 Uiso 1 1 calc R U
H13B H -0.122300 0.761421 0.719374 0.083 Uiso 1 1 calc R U
C14 C 0.0063(9) 0.8081(6) 0.5998(5) 0.0603(17) Uani 1 1 d . .
C15 C -0.0916(10) 0.7312(8) 0.5233(6) 0.080(2) Uani 1 1 d . .
H15A H -0.165025 0.670446 0.542561 0.096 Uiso 1 1 calc R U
C16 C 0.1125(11) 0.8979(6) 0.5704(6) 0.0696(19) Uani 1 1 d . .
H16A H 0.178852 0.951014 0.621646 0.084 Uiso 1 1 calc R U
C17 C -0.0825(10) 0.7428(7) 0.4175(5) 0.074(2) Uani 1 1 d . .
H17A H -0.148204 0.688908 0.366666 0.089 Uiso 1 1 calc R U
C18 C 0.1216(10) 0.9098(6) 0.4652(5) 0.0638(17) Uani 1 1 d . .
H18A H 0.195638 0.970585 0.446588 0.077 Uiso 1 1 calc R U
C19 C 0.0230(7) 0.8335(5) 0.3866(4) 0.0495(13) Uani 1 1 d . .
C20 C 0.0283(7) 0.8464(5) 0.2694(5) 0.0466(12) Uani 1 1 d . .
C21 C 0.632(3) 0.380(2) 0.618(2) 0.215(9) Uani 1 1 d . U
H21A H 0.619871 0.352684 0.683404 0.258 Uiso 1 1 calc R U
C22 C 0.600(3) 0.337(2) 0.4433(19) 0.266(12) Uani 1 1 d . U
H22A H 0.557227 0.272906 0.394361 0.400 Uiso 1 1 calc R U
H22B H 0.540767 0.393051 0.424872 0.400 Uiso 1 1 calc R U
H22C H 0.714474 0.366054 0.440484 0.400 Uiso 1 1 calc R U
C23 C 0.504(3) 0.199(2) 0.548(2) 0.241(11) Uani 1 1 d . U
H23A H 0.499380 0.188515 0.621430 0.362 Uiso 1 1 calc R U
H23B H 0.394439 0.183835 0.508567 0.362 Uiso 1 1 calc R U
H23C H 0.563368 0.150046 0.521700 0.362 Uiso 1 1 calc R U
O1W O 0.3738(12) 0.1060(8) 0.2323(10) 0.180(5) Uani 1 1 d . .

loop_
_atom_site_aniso_label
_atom_site_aniso_U_11
_atom_site_aniso_U_22
_atom_site_aniso_U_33
_atom_site_aniso_U_23
_atom_site_aniso_U_13
_atom_site_aniso_U_12
Cd1 0.0477(2) 0.0351(2) 0.0377(2) 0.00971(14) 0.00946(15) 0.01320(15)
Cl1 0.0549(7) 0.0477(7) 0.0506(7) -0.0018(6) 0.0077(6) 0.0044(6)
Cl2 0.0598(7) 0.0406(7) 0.0670(8) 0.0203(6) 0.0294(7) 0.0211(6)
O1 0.066(3) 0.076(3) 0.037(2) 0.010(2) 0.0089(19) 0.004(2)
O2 0.091(3) 0.064(3) 0.056(3) 0.013(2) 0.016(2) 0.004(3)
O3 0.237(12) 0.222(12) 0.179(11) 0.008(10) 0.003(10) -0.070(10)
N1 0.048(2) 0.045(3) 0.054(3) 0.010(2) 0.012(2) 0.0148(19)
N2 0.072(3) 0.068(3) 0.037(2) 0.010(2) 0.012(2) 0.038(3)
N3 0.118(8) 0.239(16) 0.085(6) -0.026(9) 0.027(6) 0.047(9)
C1 0.056(3) 0.051(3) 0.067(4) 0.016(3) 0.010(3) 0.014(3)
C2 0.056(3) 0.045(3) 0.061(4) 0.013(3) 0.011(3) 0.017(3)
C3 0.049(3) 0.072(4) 0.068(4) 0.020(3) 0.012(3) 0.021(3)
C4 0.075(4) 0.040(3) 0.055(3) 0.010(3) 0.007(3) 0.026(3)
C5 0.064(3) 0.070(4) 0.047(3) 0.011(3) 0.014(3) 0.031(3)
C6 0.059(3) 0.065(4) 0.060(4) 0.007(3) 0.011(3) 0.024(3)
C7 0.068(4) 0.064(4) 0.072(5) 0.017(4) 0.014(3) 0.018(3)
C8 0.071(4) 0.074(4) 0.047(3) 0.013(3) 0.012(3) 0.038(3)
C9 0.094(5) 0.057(4) 0.059(4) 0.008(3) 0.023(4) 0.024(4)
C10 0.062(4) 0.074(5) 0.062(4) 0.018(3) 0.011(3) 0.031(3)
C11 0.063(4) 0.075(5) 0.053(3) 0.008(3) 0.010(3) 0.029(3)
C12 0.065(4) 0.065(4) 0.052(3) 0.013(3) 0.010(3) 0.026(3)
C13 0.092(5) 0.098(6) 0.038(3) 0.015(3) 0.013(3) 0.063(4)
C14 0.084(4) 0.077(5) 0.037(3) 0.013(3) 0.012(3) 0.050(4)
C15 0.086(5) 0.101(6) 0.049(4) 0.022(4) 0.020(4) 0.008(4)
C16 0.100(5) 0.064(4) 0.047(4) 0.008(3) 0.000(3) 0.033(4)
C17 0.082(5) 0.087(5) 0.039(3) 0.004(3) 0.010(3) -0.008(4)
C18 0.089(5) 0.054(4) 0.051(3) 0.008(3) 0.012(3) 0.020(3)
C19 0.054(3) 0.059(3) 0.039(3) 0.009(2) 0.006(2) 0.021(3)
C20 0.049(3) 0.048(3) 0.048(3) 0.005(2) 0.012(2) 0.021(2)
C21 0.227(12) 0.221(13) 0.185(12) 0.008(9) 0.043(9) 0.022(9)
C22 0.32(2) 0.32(2) 0.190(16) 0.015(15) 0.086(15) 0.109(16)
C23 0.193(16) 0.226(18) 0.31(2) -0.011(15) 0.066(15) 0.045(14)
O1W 0.132(7) 0.148(8) 0.207(12) 0.059(8) -0.021(7) -0.046(6)

loop_
_atom_type_symbol
_atom_type_description
_atom_type_scat_dispersion_real
_atom_type_scat_dispersion_imag
_atom_type_scat_source
C C 0.0181 0.0091 'International Tables Vol C Tables 4.2.6.8 and 6.1.1.4'
H H 0.0000 0.0000 'International Tables Vol C Tables 4.2.6.8 and 6.1.1.4'
N N 0.0311 0.0180 'International Tables Vol C Tables 4.2.6.8 and 6.1.1.4'
O O 0.0492 0.0322 'International Tables Vol C Tables 4.2.6.8 and 6.1.1.4'
Cl Cl 0.3639 0.7018 'International Tables Vol C Tables 4.2.6.8 and 6.1.1.4'
Cd Cd 0.1185 4.6533 'International Tables Vol C Tables 4.2.6.8 and 6.1.1.4'

loop_
_geom_angle_atom_site_label_1
_geom_angle_atom_site_label_2
_geom_angle_atom_site_label_3
_geom_angle
_geom_angle_site_symmetry_1
_geom_angle_site_symmetry_3
O1 Cd1 N1 85.83(17) 2_666 .
O1 Cd1 O2 53.76(16) 2_666 2_666
N1 Cd1 O2 85.92(18) . 2_666
O1 Cd1 Cl1 93.14(12) 2_666 .
N1 Cd1 Cl1 93.96(13) . .
O2 Cd1 Cl1 146.86(12) 2_666 .
O1 Cd1 Cl2 159.53(12) 2_666 .
N1 Cd1 Cl2 88.07(12) . .
O2 Cd1 Cl2 106.34(12) 2_666 .
Cl1 Cd1 Cl2 106.77(5) . .
O1 Cd1 Cl2 96.14(13) 2_666 2_757
N1 Cd1 Cl2 171.62(13) . 2_757
O2 Cd1 Cl2 88.69(14) 2_666 2_757
Cl1 Cd1 Cl2 94.06(5) . 2_757
Cl2 Cd1 Cl2 87.30(4) . 2_757
O1 Cd1 C20 26.92(17) 2_666 2_666
N1 Cd1 C20 85.65(16) . 2_666
O2 Cd1 C20 26.85(17) 2_666 2_666
Cl1 Cd1 C20 120.03(13) . 2_666
Cl2 Cd1 C20 133.07(14) . 2_666
Cl2 Cd1 C20 92.42(11) 2_757 2_666
Cd1 Cl2 Cd1 92.70(4) . 2_757
C20 O1 Cd1 93.5(4) . 2_666
C20 O2 Cd1 88.9(4) . 2_666
C2 N1 C1 117.9(5) . .
C2 N1 Cd1 117.4(4) . .
C1 N1 Cd1 124.3(4) . .
C11 N2 C12 120.7(6) . .
C11 N2 C13 119.5(6) . .
C12 N2 C13 119.8(6) . .
C22 N3 C21 122(2) . .
C22 N3 C23 116.6(19) . .
C21 N3 C23 121(2) . .
N1 C1 C3 123.0(6) . .
N1 C1 H1A 118.5 . .
C3 C1 H1A 118.5 . .
N1 C2 C4 122.5(6) . .
N1 C2 H2A 118.7 . .
C4 C2 H2A 118.7 . .
C1 C3 C5 119.8(6) . .
C1 C3 H3A 120.1 . .
C5 C3 H3A 120.1 . .
C2 C4 C5 119.3(6) . .
C2 C4 H4A 120.3 . .
C5 C4 H4A 120.3 . .
C3 C5 C4 117.5(6) . .
C3 C5 C6 117.0(6) . .
C4 C5 C6 125.4(6) . .
C7 C6 C5 121.7(7) . .
C7 C6 H6A 119.1 . .
C5 C6 H6A 119.1 . .
C6 C7 C8 124.4(7) . .
C6 C7 H7A 117.8 . .
C8 C7 H7A 117.8 . .
C9 C8 C10 117.1(6) . .
C9 C8 C7 127.5(7) . .
C10 C8 C7 115.3(6) . .
C8 C9 C11 120.9(7) . .
C8 C9 H9A 119.6 . .
C11 C9 H9A 119.6 . .
C12 C10 C8 120.0(7) . .
C12 C10 H10A 120.0 . .
C8 C10 H10A 120.0 . .
N2 C11 C9 119.3(7) . .
N2 C11 H11A 120.3 . .
C9 C11 H11A 120.3 . .
N2 C12 C10 121.9(7) . .
N2 C12 H12A 119.1 . .
C10 C12 H12A 119.1 . .
N2 C13 C14 109.8(5) . .
N2 C13 H13A 109.7 . .
C14 C13 H13A 109.7 . .
N2 C13 H13B 109.7 . .
C14 C13 H13B 109.7 . .
H13A C13 H13B 108.2 . .
C15 C14 C16 119.1(6) . .
C15 C14 C13 119.3(7) . .
C16 C14 C13 121.5(7) . .
C14 C15 C17 120.7(7) . .
C14 C15 H15A 119.7 . .
C17 C15 H15A 119.7 . .
C14 C16 C18 120.3(7) . .
C14 C16 H16A 119.8 . .
C18 C16 H16A 119.8 . .
C19 C17 C15 120.8(7) . .
C19 C17 H17A 119.6 . .
C15 C17 H17A 119.6 . .
C16 C18 C19 121.5(7) . .
C16 C18 H18A 119.3 . .
C19 C18 H18A 119.3 . .
C17 C19 C18 117.5(6) . .
C17 C19 C20 120.1(6) . .
C18 C19 C20 122.3(6) . .
O2 C20 O1 123.8(6) . .
O2 C20 C19 118.7(6) . .
O1 C20 C19 117.4(5) . .
O2 C20 Cd1 64.2(3) . 2_666
O1 C20 Cd1 59.6(3) . 2_666
C19 C20 Cd1 176.2(4) . 2_666
O3 C21 N3 128(3) . .
O3 C21 H21A 116.1 . .
N3 C21 H21A 116.1 . .
N3 C22 H22A 109.5 . .
N3 C22 H22B 109.5 . .
H22A C22 H22B 109.5 . .
N3 C22 H22C 109.5 . .
H22A C22 H22C 109.5 . .
H22B C22 H22C 109.5 . .
N3 C23 H23A 109.5 . .
N3 C23 H23B 109.5 . .
H23A C23 H23B 109.5 . .
N3 C23 H23C 109.5 . .
H23A C23 H23C 109.5 . .
H23B C23 H23C 109.5 . .

loop_
_geom_bond_atom_site_label_1
_geom_bond_atom_site_label_2
_geom_bond_distance
_geom_bond_site_symmetry_2
Cd1 O1 2.358(4) 2_666
Cd1 N1 2.365(5) .
Cd1 O2 2.457(5) 2_666
Cd1 Cl1 2.4994(14) .
Cd1 Cl2 2.5774(13) .
Cd1 Cl2 2.6391(13) 2_757
Cd1 C20 2.728(6) 2_666
O1 C20 1.237(7) .
O2 C20 1.232(8) .
O3 C21 1.25(2) .
N1 C2 1.321(8) .
N1 C1 1.342(8) .
N2 C11 1.324(9) .
N2 C12 1.334(9) .
N2 C13 1.487(7) .
N3 C22 1.30(3) .
N3 C21 1.27(3) .
N3 C23 1.41(2) .
C1 C3 1.366(8) .
C1 H1A 0.9300 .
C2 C4 1.386(8) .
C2 H2A 0.9300 .
C3 C5 1.373(10) .
C3 H3A 0.9300 .
C4 C5 1.391(9) .
C4 H4A 0.9300 .
C5 C6 1.496(8) .
C6 C7 1.290(10) .
C6 H6A 0.9300 .
C7 C8 1.475(9) .
C7 H7A 0.9300 .
C8 C9 1.374(11) .
C8 C10 1.390(10) .
C9 C11 1.412(10) .
C9 H9A 0.9300 .
C10 C12 1.365(8) .
C10 H10A 0.9300 .
C11 H11A 0.9300 .
C12 H12A 0.9300 .
C13 C14 1.508(8) .
C13 H13A 0.9700 .
C13 H13B 0.9700 .
C14 C15 1.368(11) .
C14 C16 1.370(11) .
C15 C17 1.385(9) .
C15 H15A 0.9300 .
C16 C18 1.378(10) .
C16 H16A 0.9300 .
C17 C19 1.383(9) .
C17 H17A 0.9300 .
C18 C19 1.383(9) .
C18 H18A 0.9300 .
C19 C20 1.527(8) .
C21 H21A 0.9300 .
C22 H22A 0.9600 .
C22 H22B 0.9600 .
C22 H22C 0.9600 .
C23 H23A 0.9600 .
C23 H23B 0.9600 .
C23 H23C 0.9600 .
